data_2011161
loop_
_publ_author_name
'Suchod, Bernadette'
'St\'ephan, Olivier'
'Kervella, Yann'

_publ_section_title
;
 2,2'-Bi(9,9-di-<i>n</i>-propylfluorene)
;
_journal_issue 7
_journal_name_full 'Acta Crystallographica Section C'
_journal_page_first e297
_journal_page_last e297
_journal_paper_doi 10.1107/S010827010000768X
_journal_volume 56
_journal_year 2000
_chemical_formula_sum 'C38 H42'
_chemical_formula_weight 498.75
_chemical_melting_point 458
_chemical_name_systematic 2,2'-bi(9,9-dipropylfluorene)
_space_group_IT_number 14
_symmetry_cell_setting monoclinic
_symmetry_space_group_name_Hall '-P 2ybc'
_symmetry_space_group_name_H-M 'P 1 21/c 1'
_audit_creation_method from_xtal_archive_file_using_CIFIO
_cell_angle_alpha 90.000(9)
_cell_angle_beta 103.080(10)
_cell_angle_gamma 90.000(9)
_cell_formula_units_Z 2
_cell_length_a 8.9944(9)
_cell_length_b 16.257(2)
_cell_length_c 10.5190(10)
_cell_measurement_reflns_used 20
_cell_measurement_temperature 293
_cell_measurement_theta_max 12
_cell_measurement_theta_min 10
_cell_volume 1498.2(3)
_computing_cell_refinement 'CAD-4 Software'
_computing_data_collection 'CAD-4 Software (Enraf-Nonius, 1998)'
_computing_data_reduction 'Xtal3.2 SORTRF ADDREF (Hall et al., 1992)'
_computing_molecular_graphics Xtal3.2_ORTEP
_computing_publication_material Xtal3.2_BONDLA_CIFIO
_computing_structure_refinement Xtal3.2_CRYLSQ
_computing_structure_solution Xtal3.2_GENTAN
_diffrn_ambient_temperature 293
_diffrn_measurement_device 'Nonius CAD-4'
_diffrn_measurement_method \w
_diffrn_radiation_type MoK\a
_diffrn_radiation_wavelength .71073
_diffrn_reflns_av_R_equivalents .01
_diffrn_reflns_av_sigmaI/netI .013
_diffrn_reflns_limit_h_max 12
_diffrn_reflns_limit_h_min -12
_diffrn_reflns_limit_k_max 22
_diffrn_reflns_limit_k_min 0
_diffrn_reflns_limit_l_max 14
_diffrn_reflns_limit_l_min 0
_diffrn_reflns_number 4655
_diffrn_reflns_reduction_process perpendicular_monochr_Lp
_diffrn_reflns_theta_max 29.96
_diffrn_reflns_theta_min 2.32
_diffrn_standards_decay_% 1
_diffrn_standards_interval_count 100
_diffrn_standards_number 2
_exptl_absorpt_coefficient_mu .062
_exptl_absorpt_correction_type none
_exptl_crystal_colour translucent_pale_white
_exptl_crystal_density_diffrn 1.106
_exptl_crystal_density_meas ?
_exptl_crystal_description parallelepiped
_exptl_crystal_F_000 540
_exptl_crystal_size_max .3
_exptl_crystal_size_mid .3
_exptl_crystal_size_min .2
_refine_diff_density_max .202
_refine_diff_density_min -.18
_refine_ls_extinction_coef .85(3)
_refine_ls_extinction_method 'Zachariasen (1967)'
_refine_ls_goodness_of_fit_all 1.127
_refine_ls_goodness_of_fit_ref 1.183
_refine_ls_hydrogen_treatment refall
_refine_ls_number_constraints 0
_refine_ls_number_parameters 257
_refine_ls_number_reflns 3724
_refine_ls_number_restraints 0
_refine_ls_R_factor_all .087
_refine_ls_R_factor_gt .076
_refine_ls_shift/su_max .027
_refine_ls_shift/su_mean .001
_refine_ls_structure_factor_coef F
_refine_ls_weighting_details 'w = 1/(0.1 + 1.4\s^2^)'
_refine_ls_weighting_scheme calc
_refine_ls_wR_factor_all .047
_refine_ls_wR_factor_ref .045
_reflns_number_gt 3724
_reflns_number_total 4355
_reflns_threshold_expression I>2\s(I)
_cod_data_source_file qa0308.cif
_cod_data_source_block I
_cod_depositor_comments
;
The following automatic conversions were performed:

'_exptl_crystal_density_meas' value 'not measured' was changed to '?'
- the value is perceived as not measured.

Automatic conversion script
Id: cif_fix_values 3008 2015-01-20 13:52:24Z robertas 
;
_cod_original_sg_symbol_H-M 'P 21/c'
_cod_database_code 2011161
_cod_database_fobs_code 2011161

loop_
_symmetry_equiv_pos_as_xyz
+x,+y,+z
-x,1/2+y,1/2-z
-x,-y,-z
+x,1/2-y,1/2+z

loop_
_atom_site_aniso_label
_atom_site_aniso_U_11
_atom_site_aniso_U_22
_atom_site_aniso_U_33
_atom_site_aniso_U_12
_atom_site_aniso_U_13
_atom_site_aniso_U_23
C1 .0430(8) .0571(9) .0383(7) .0067(7) .0061(6) -.0027(7)
C2 .0423(7) .0425(8) .0402(7) -.0028(6) .0130(6) -.0011(6)
C3 .0461(8) .0680(10) .0428(8) -.0040(8) .0110(7) -.0156(8)
C4 .0406(8) .0720(10) .0437(8) -.0034(8) .0054(6) -.0096(8)
C5 .0469(9) .0660(10) .0590(10) .0047(8) .0090(8) .0005(9)
C6 .0460(10) .0880(10) .0840(10) .0200(10) .0104(9) -.0040(10)
C7 .0620(10) .104(2) .0850(10) .0290(10) .0210(10) -.0190(10)
C8 .0630(10) .098(2) .0640(10) .0240(10) .0125(9) -.0200(10)
C9 .0479(8) .0680(10) .0411(8) .0132(8) .0085(6) -.0076(7)
C10 .0474(8) .0509(9) .0383(7) .0049(7) .0103(6) -.0022(6)
C11 .0413(7) .0475(8) .0426(7) -.0014(6) .0099(6) -.0015(6)
C12 .0442(8) .0499(9) .0483(8) .0041(7) .0122(6) .0016(7)
C13 .0500(9) .0640(10) .0502(9) .0126(8) .0118(7) -.0040(8)
C14 .0540(10) .0870(10) .0422(8) .0140(10) .0108(7) -.0027(9)
C15 .0710(10) .089(2) .0620(10) .0070(10) .0170(10) .0080(10)
C16 .097(2) .123(3) .095(2) .001(2) .023(2) .039(2)
C17 .0580(10) .0750(10) .0453(9) .0095(9) .0063(7) -.0165(9)
C18 .083(2) .0770(10) .0660(10) -.0090(10) .0000(10) -.0050(10)
C19 .0660(10) .0730(10) .100(2) .0030(10) .0130(10) -.0140(10)

loop_
_atom_site_label
_atom_site_fract_x
_atom_site_fract_y
_atom_site_fract_z
_atom_site_U_iso_or_equiv
_atom_site_thermal_displace_type
_atom_site_calc_flag
_atom_site_calc_attached_atom
C1 .0735(2) -.05610(10) -.13150(10) .0466(7) Uani ? ?
C2 .0703(2) -.02002(9) -.01170(10) .0411(7) Uani ? ?
C3 .2046(2) -.02320(10) .08590(10) .0521(8) Uani ? ?
C4 .3362(2) -.06050(10) .06740(10) .0527(8) Uani ? ?
C5 .6076(2) -.15430(10) -.0416(2) .0579(9) Uani ? ?
C6 .6961(2) -.19490(10) -.1131(2) .0730(10) Uani ? ?
C7 .6366(2) -.21790(10) -.2406(2) .0830(10) Uani ? ?
C8 .4857(2) -.20230(10) -.2995(2) .0750(10) Uani ? ?
C9 .2295(2) -.13510(10) -.27390(10) .0526(8) Uani ? ?
C10 .2045(2) -.09281(9) -.15140(10) .0454(7) Uani ? ?
C11 .3370(2) -.09543(9) -.05190(10) .0437(7) Uani ? ?
C12 .4560(2) -.13809(9) -.10090(10) .0472(8) Uani ? ?
C13 .3957(2) -.16210(10) -.22920(10) .0545(8) Uani ? ?
C14 .2101(2) -.07470(10) -.3899(2) .0610(10) Uani ? ?
C15 .3093(3) .00190(10) -.3671(2) .0740(10) Uani ? ?
C16 .2920(4) .0557(2) -.4871(3) .105(2) Uani ? ?
C17 .1205(2) -.20890(10) -.3117(2) .0600(10) Uani ? ?
C18 .1319(3) -.27450(10) -.2084(2) .0780(10) Uani ? ?
C19 .0099(3) -.3397(2) -.2403(3) .0810(10) Uani ? ?
H1 -.014(2) -.0574(9) -.2010(10) .050(4) Uiso ? ?
H3 .210(2) .0030(10) .170(2) .064(5) Uiso ? ?
H4 .430(2) -.0610(10) .138(2) .063(5) Uiso ? ?
H5 .650(2) -.1350(10) .050(2) .063(5) Uiso ? ?
H6 .796(2) -.2070(10) -.075(2) .083(6) Uiso ? ?
H7 .702(2) -.2480(10) -.293(2) .095(6) Uiso ? ?
H8 .441(2) -.2170(10) -.389(2) .084(6) Uiso ? ?
H14a .229(2) -.1080(10) -.468(2) .066(5) Uiso ? ?
H14b .094(2) -.0570(10) -.4190(10) .064(5) Uiso ? ?
H15a .291(2) .0350(10) -.288(2) .105(7) Uiso ? ?
H15b .420(2) -.0150(10) -.337(2) .090(6) Uiso ? ?
H16a .317(3) .020(2) -.559(3) .140(10) Uiso ? ?
H16b .183(3) .075(2) -.519(3) .170(10) Uiso ? ?
H16c .359(3) .101(2) -.474(2) .113(9) Uiso ? ?
H17a .011(2) -.1870(10) -.340(2) .080(6) Uiso ? ?
H17b .140(2) -.2320(10) -.391(2) .060(5) Uiso ? ?
H18a .232(3) -.299(2) -.184(3) .150(10) Uiso ? ?
H18b .131(2) -.2510(10) -.120(2) .113(8) Uiso ? ?
H19a -.092(4) -.316(2) -.250(3) .170(10) Uiso ? ?
H19b .002(3) -.356(2) -.334(3) .130(10) Uiso ? ?
H19c .027(3) -.386(2) -.182(2) .140(10) Uiso ? ?

loop_
_atom_type_symbol
_atom_type_scat_dispersion_real
_atom_type_scat_dispersion_imag
_atom_type_scat_source
C .002 .002 'International Tables for X-Ray Crystallography (Vol. IV)'
H 0 0 'International Tables for X-Ray Crystallography (Vol. IV)'

loop_
_geom_angle_atom_site_label_1
_geom_angle_atom_site_label_2
_geom_angle_atom_site_label_3
_geom_angle_site_symmetry_3
_geom_angle
C2 C1 C10 . 120.80(10)
C2 C1 H1 . 122.0(10)
C10 C1 H1 . 118.0(10)
C1 C2 C3 . 117.20(10)
C1 C2 C2 3 121.60(10)
C3 C2 C2 3 121.20(10)
C2 C3 C4 . 122.50(10)
C2 C3 H3 . 120.3(9)
C4 C3 H3 . 117.1(9)
C3 C4 C11 . 119.30(10)
C3 C4 H4 . 121.0(10)
C11 C4 H4 . 120.0(10)
C6 C5 C12 . 118.3(2)
C6 C5 H5 . 122.1(9)
C12 C5 H5 . 119.6(9)
C5 C6 C7 . 121.0(2)
C5 C6 H6 . 119.0(10)
C7 C6 H6 . 120.0(10)
C6 C7 C8 . 120.8(2)
C6 C7 H7 . 121.0(10)
C8 C7 H7 . 119.0(10)
C7 C8 C13 . 118.9(2)
C7 C8 H8 . 123.0(10)
C13 C8 H8 . 119.0(10)
C10 C9 C13 . 101.00(10)
C10 C9 C14 . 111.60(10)
C10 C9 C17 . 111.30(10)
C13 C9 C14 . 110.70(10)
C13 C9 C17 . 112.10(10)
C14 C9 C17 . 109.90(10)
C1 C10 C9 . 128.30(10)
C1 C10 C11 . 120.80(10)
C9 C10 C11 . 110.90(10)
C4 C11 C10 . 119.40(10)
C4 C11 C12 . 132.10(10)
C10 C11 C12 . 108.50(10)
C5 C12 C11 . 130.80(10)
C5 C12 C13 . 120.6(2)
C11 C12 C13 . 108.60(10)
C8 C13 C9 . 128.60(10)
C8 C13 C12 . 120.40(10)
C9 C13 C12 . 110.90(10)
C9 C14 C15 . 116.10(10)
C9 C14 H14a . 106.4(9)
C9 C14 H14b . 109.2(9)
C15 C14 H14a . 111.2(9)
C15 C14 H14b . 108.8(9)
H14a C14 H14b . 105.0(10)
C14 C15 C16 . 113.3(2)
C14 C15 H15a . 111.0(10)
C14 C15 H15b . 109.0(10)
C16 C15 H15a . 111.0(10)
C16 C15 H15b . 109.0(10)
H15a C15 H15b . 102(2)
C15 C16 H16a . 107(2)
C15 C16 H16b . 112(2)
C15 C16 H16c . 113.0(10)
H16a C16 H16b . 107(2)
H16a C16 H16c . 108(2)
H16b C16 H16c . 110(2)
C9 C17 C18 . 115.40(10)
C9 C17 H17a . 108.0(10)
C9 C17 H17b . 106.9(9)
C18 C17 H17a . 111.0(10)
C18 C17 H17b . 110.8(9)
H17a C17 H17b . 103.0(10)
C17 C18 C19 . 114.1(2)
C17 C18 H18a . 113(2)
C17 C18 H18b . 112.0(10)
C19 C18 H18a . 111(2)
C19 C18 H18b . 109.0(10)
H18a C18 H18b . 97(2)
C18 C19 H19a . 111(2)
C18 C19 H19b . 107.0(10)
C18 C19 H19c . 114.0(10)
H19a C19 H19b . 98(2)
H19a C19 H19c . 113(2)
H19b C19 H19c . 112(2)

loop_
_geom_bond_atom_site_label_1
_geom_bond_atom_site_label_2
_geom_bond_site_symmetry_1
_geom_bond_site_symmetry_2
_geom_bond_distance
_geom_bond_publ_flag
C1 C2 . . 1.396(2) ?
C1 C10 . . 1.379(2) ?
C1 H1 . . .950(10) ?
C2 C3 . . 1.398(2) ?
C2 C2 . 3 1.492(2) ?
C3 C4 . . 1.383(2) ?
C3 H3 . . .98(2) ?
C4 C11 . . 1.379(2) ?
C4 H4 . . .990(10) ?
C5 C6 . . 1.381(3) ?
C5 C12 . . 1.390(2) ?
C5 H5 . . 1.01(2) ?
C6 C7 . . 1.378(3) ?
C6 H6 . . .92(2) ?
C7 C8 . . 1.382(3) ?
C7 H7 . . 1.02(2) ?
C8 C13 . . 1.378(3) ?
C8 H8 . . .97(2) ?
C9 C10 . . 1.522(2) ?
C9 C13 . . 1.527(2) ?
C9 C14 . . 1.545(2) ?
C9 C17 . . 1.543(2) ?
C10 C11 . . 1.398(2) ?
C11 C12 . . 1.464(2) ?
C12 C13 . . 1.392(2) ?
C14 C15 . . 1.518(3) ?
C14 H14a . . 1.04(2) ?
C14 H14b . . 1.06(2) ?
C15 C16 . . 1.515(4) ?
C15 H15a . . 1.03(2) ?
C15 H15b . . 1.01(2) ?
C16 H16a . . 1.03(3) ?
C16 H16b . . 1.01(3) ?
C16 H16c . . .94(2) ?
C17 C18 . . 1.509(3) ?
C17 H17a . . 1.03(2) ?
C17 H17b . . .97(2) ?
C18 C19 . . 1.507(3) ?
C18 H18a . . .97(3) ?
C18 H18b . . 1.01(2) ?
C19 H19a . . .98(3) ?
C19 H19b . . 1.01(3) ?
C19 H19c . . .96(3) ?
